data_7049722
loop_
_publ_author_name
'Davin, Laia'
'Hern\'an-G\'omez, Alberto'
'McLaughlin, Calum'
'Kennedy, Alan R.'
'McLellan, Ross'
'Hevia, Eva'

_publ_section_title
;
 Alkali metal and stoichiometric effects in intermolecular hydroamination
 catalysed by lithium, sodium and potassium magnesiates.
;
_journal_issue 23
_journal_name_full 'Dalton transactions (Cambridge, England : 2003)'
_journal_page_first 8122
_journal_page_last 8130
_journal_paper_doi 10.1039/c9dt00923j
_journal_volume 48
_journal_year 2019
_chemical_formula_moiety 'C32 H72 Mg N8 Na2'
_chemical_formula_sum 'C32 H72 Mg N8 Na2'
_chemical_formula_weight 639.26
_chemical_properties_physical Air-sensitive,Moisture-sensitive,Oxygen-sensitive
_space_group_crystal_system monoclinic
_space_group_IT_number 14
_space_group_name_Hall '-P 2yn'
_space_group_name_H-M_alt 'P 1 21/n 1'
_symmetry_space_group_name_Hall '-P 2yn'
_symmetry_space_group_name_H-M 'P 1 21/n 1'
_atom_sites_solution_hydrogens mixed
_atom_sites_solution_primary direct
_audit_creation_date 2019-03-01
_audit_creation_method
;
Olex2 1.2
(compiled 2018.05.29 svn.r3508 for OlexSys, GUI svn.r5506)
;
_audit_update_record
;
2019-03-01 deposited with the CCDC.    2019-04-16 downloaded from the CCDC.
;
_cell_angle_alpha 90
_cell_angle_beta 93.733(10)
_cell_angle_gamma 90
_cell_formula_units_Z 4
_cell_length_a 10.4760(14)
_cell_length_b 19.224(2)
_cell_length_c 19.864(2)
_cell_measurement_reflns_used 5093
_cell_measurement_temperature 123.6
_cell_measurement_theta_max 27.9319
_cell_measurement_theta_min 3.0931
_cell_volume 3991.9(8)
_computing_cell_refinement
;
CrysAlisPro, Oxford Diffraction Ltd.,
Version 1.171.34.40 (release 27-08-2010 CrysAlis171 .NET)
(compiled Aug 27 2010,11:50:40)
;
_computing_data_collection
;
CrysAlisPro, Oxford Diffraction Ltd.,
Version 1.171.34.40 (release 27-08-2010 CrysAlis171 .NET)
(compiled Aug 27 2010,11:50:40)
;
_computing_data_reduction
;
CrysAlisPro, Oxford Diffraction Ltd.,
Version 1.171.34.40 (release 27-08-2010 CrysAlis171 .NET)
(compiled Aug 27 2010,11:50:40)
;
_computing_molecular_graphics 'Olex2 (Dolomanov et al., 2009)'
_computing_publication_material 'Olex2 (Dolomanov et al., 2009)'
_computing_structure_refinement 'ShelXL (Sheldrick, 2015)'
_computing_structure_solution 'ShelXS-1997 (Sheldrick, 2008)'
_diffrn_ambient_temperature 123.6
_diffrn_detector_area_resol_mean 16.0727
_diffrn_measured_fraction_theta_full 0.998
_diffrn_measured_fraction_theta_max 0.997
_diffrn_measurement_details
;
#__ type_ start__ end____ width___ exp.time_
  1 omega  -16.00  109.00   1.0000  110.0000
omega____ theta____ kappa____ phi______ frames
    -       26.9130   77.0000   90.0000 125

#__ type_ start__ end____ width___ exp.time_
  2 omega    3.00   96.00   1.0000  110.0000
omega____ theta____ kappa____ phi______ frames
    -       26.9130   77.0000  150.0000 93

#__ type_ start__ end____ width___ exp.time_
  3 omega  -83.00  -36.00   1.0000  110.0000
omega____ theta____ kappa____ phi______ frames
    -      -27.6942  179.0000 -120.0000 47

#__ type_ start__ end____ width___ exp.time_
  4 omega  -71.00   26.00   1.0000  110.0000
omega____ theta____ kappa____ phi______ frames
    -      -27.6942   37.0000 -180.0000 97
;
_diffrn_measurement_device_type 'Xcalibur, Eos'
_diffrn_measurement_method '\w scans'
_diffrn_orient_matrix_UB_11 0.0563729000
_diffrn_orient_matrix_UB_12 -0.0203556000
_diffrn_orient_matrix_UB_13 -0.0006998000
_diffrn_orient_matrix_UB_21 -0.0076182000
_diffrn_orient_matrix_UB_22 -0.0012554000
_diffrn_orient_matrix_UB_23 -0.0357049000
_diffrn_orient_matrix_UB_31 0.0370486000
_diffrn_orient_matrix_UB_32 0.0307518000
_diffrn_orient_matrix_UB_33 -0.0019468000
_diffrn_radiation_monochromator graphite
_diffrn_radiation_type MoK\a
_diffrn_radiation_wavelength 0.71073
_diffrn_reflns_av_R_equivalents 0.0781
_diffrn_reflns_av_unetI/netI 0.0953
_diffrn_reflns_Laue_measured_fraction_full 0.998
_diffrn_reflns_Laue_measured_fraction_max 0.997
_diffrn_reflns_limit_h_max 12
_diffrn_reflns_limit_h_min -12
_diffrn_reflns_limit_k_max 22
_diffrn_reflns_limit_k_min -23
_diffrn_reflns_limit_l_max 24
_diffrn_reflns_limit_l_min -24
_diffrn_reflns_number 19600
_diffrn_reflns_point_group_measured_fraction_full 0.998
_diffrn_reflns_point_group_measured_fraction_max 0.997
_diffrn_reflns_theta_full 25.242
_diffrn_reflns_theta_max 26.000
_diffrn_reflns_theta_min 3.099
_diffrn_source 'Oxford Diffraction Xcalibur E'
_exptl_absorpt_coefficient_mu 0.097
_exptl_absorpt_correction_T_max 1.00000
_exptl_absorpt_correction_T_min 0.55103
_exptl_absorpt_correction_type multi-scan
_exptl_absorpt_process_details
;
CrysAlisPro, Oxford Diffraction Ltd.,
Version 1.171.34.40 (release 27-08-2010 CrysAlis171 .NET)
(compiled Aug 27 2010,11:50:40)
Empirical absorption correction using spherical harmonics,
 implemented in SCALE3 ABSPACK scaling algorithm.
;
_exptl_crystal_colour colourless
_exptl_crystal_colour_primary colourless
_exptl_crystal_density_diffrn 1.064
_exptl_crystal_description prism
_exptl_crystal_F_000 1416
_exptl_crystal_size_max 0.2
_exptl_crystal_size_mid 0.2
_exptl_crystal_size_min 0.2
_refine_diff_density_max 0.613
_refine_diff_density_min -0.381
_refine_diff_density_rms 0.054
_refine_ls_extinction_method none
_refine_ls_goodness_of_fit_ref 1.012
_refine_ls_hydrogen_treatment mixed
_refine_ls_matrix_type full
_refine_ls_number_parameters 446
_refine_ls_number_reflns 7810
_refine_ls_number_restraints 71
_refine_ls_restrained_S_all 1.011
_refine_ls_R_factor_all 0.1366
_refine_ls_R_factor_gt 0.0711
_refine_ls_shift/su_max 0.000
_refine_ls_shift/su_mean 0.000
_refine_ls_structure_factor_coef Fsqd
_refine_ls_weighting_details 'w=1/[\s^2^(Fo^2^)+(0.0979P)^2^] where P=(Fo^2^+2Fc^2^)/3'
_refine_ls_weighting_scheme calc
_refine_ls_wR_factor_gt 0.1710
_refine_ls_wR_factor_ref 0.2205
_reflns_Friedel_coverage 0.000
_reflns_number_gt 4183
_reflns_number_total 7810
_reflns_threshold_expression 'I > 2\s(I)'
_cod_data_source_file c9dt00923j2.cif
_cod_data_source_block ahg26xsmart2
_cod_depositor_comments 'Adding full bibliography for 7049721--7049722.cif.'
_cod_database_code 7049722
_shelx_shelxl_version_number 2017/1
_shelx_space_group_comment
;
The symmetry employed for this shelxl refinement is uniquely defined
by the following loop, which should always be used as a source of
symmetry information in preference to the above space-group names.
They are only intended as comments.
;
_reflns_odcompleteness_completeness 99.55
_reflns_odcompleteness_iscentric 1
_reflns_odcompleteness_theta 26.32
_olex2_refinement_description
;
1. Fixed Uiso
 At 1.2 times of:
  All C(H,H) groups
 At 1.5 times of:
  All C(H,H,H) groups
2. Restrained distances
 C22-C21 = C22A-C21A
 1.53 with sigma of 0.01
 N6-C22 = N6-C25 = N6-C26 = N5-C21 = N5-C23 = N5-C24
 1.48 with sigma of 0.01
 N6A-C22A = N6A-C25A = N6A-C26A = N5-C21A = N5-C23A = N5-C24A
 1.48 with sigma of 0.01
3. Rigid bond restraints
 N5, N6, C21, C22, C23, C24, C25, C26
 with sigma for 1-2 distances of 0.01 and sigma for 1-3 distances of 0.01
4. Uiso/Uaniso restraints and constraints
N5 \\sim N6 \\sim C21 \\sim C22 \\sim C23 \\sim C24 \\sim C25 \\sim C26: within
1.7A with sigma of 0.02 and sigma for terminal atoms of 0.02
Uanis(N6) = Uanis(N6A)
Uanis(C25) = Uanis(C25A)
Uanis(C26) = Uanis(C26A)
Uanis(C23) = Uanis(C23A)
Uanis(C24) = Uanis(C24A)
Uanis(C22) = Uanis(C22A)
Uanis(C21) = Uanis(C21A)
5. Others
 Sof(N6A)=Sof(C21A)=Sof(H21C)=Sof(H21D)=Sof(C22A)=Sof(H22C)=Sof(H22D)=
 Sof(C24A)=Sof(H24D)=Sof(H24E)=Sof(H24F)=Sof(C23A)=Sof(H23D)=Sof(H23E)=
 Sof(H23F)=Sof(C25A)=Sof(H25D)=Sof(H25E)=Sof(H25F)=Sof(C26A)=Sof(H26D)=
 Sof(H26E)=Sof(H26F)=1-FVAR(1)
 Sof(N6)=Sof(C21)=Sof(H21A)=Sof(H21B)=Sof(C22)=Sof(H22A)=Sof(H22B)=Sof(C23)=
 Sof(H23A)=Sof(H23B)=Sof(H23C)=Sof(C24)=Sof(H24A)=Sof(H24B)=Sof(H24C)=Sof(C25)=
 Sof(H25A)=Sof(H25B)=Sof(H25C)=Sof(C26)=Sof(H26A)=Sof(H26B)=Sof(H26C)=FVAR(1)
6.a Secondary CH2 refined with riding coordinates:
 C1(H1A,H1B), C2(H2A,H2B), C3(H3A,H3B), C4(H4A,H4B), C5(H5A,H5B), C7(H7A,H7B),
 C8(H8A,H8B), C9(H9A,H9B), C10(H10A,H10B), C11(H11A,H11B), C12(H12A,H12B),
 C13(H13A,H13B), C14(H14A,H14B), C17(H17A,H17B), C18(H18A,H18B), C19(H19A,H19B),
  C20(H20A,H20B), C21(H21A,H21B), C22(H22A,H22B), C27(H27A,H27B), C28(H28A,
 H28B), C21A(H21C,H21D), C22A(H22C,H22D)
6.b Idealised Me refined as rotating group:
 C23(H23A,H23B,H23C), C24(H24A,H24B,H24C), C25(H25A,H25B,H25C), C26(H26A,H26B,
 H26C), C29(H29A,H29B,H29C), C30(H30A,H30B,H30C), C31(H31A,H31B,H31C), C32(H32A,
 H32B,H32C), C24A(H24D,H24E,H24F), C23A(H23D,H23E,H23F), C25A(H25D,H25E,H25F),
 C26A(H26D,H26E,H26F)
;
_olex2_submission_special_instructions 'No special instructions were received'

loop_
_space_group_symop_operation_xyz
'x, y, z'
'-x+1/2, y+1/2, -z+1/2'
'-x, -y, -z'
'x-1/2, -y-1/2, z-1/2'

loop_
_atom_site_label
_atom_site_type_symbol
_atom_site_fract_x
_atom_site_fract_y
_atom_site_fract_z
_atom_site_U_iso_or_equiv
_atom_site_adp_type
_atom_site_occupancy
_atom_site_site_symmetry_order
_atom_site_calc_flag
_atom_site_refinement_flags_posn
_atom_site_refinement_flags_adp
_atom_site_refinement_flags_occupancy
_atom_site_disorder_assembly
_atom_site_disorder_group
Mg1 Mg 0.39044(10) 0.88539(5) 0.23270(5) 0.0373(3) Uani 1 1 d . . . . .
Na1 Na 0.28136(13) 0.81411(6) 0.10616(6) 0.0434(4) Uani 1 1 d . . . . .
Na2 Na 0.61375(13) 0.98087(6) 0.26434(6) 0.0463(4) Uani 1 1 d . . . . .
N1 N 0.2939(3) 0.79149(13) 0.22717(12) 0.0409(7) Uani 1 1 d . . . . .
N2 N 0.3139(3) 0.93431(13) 0.14533(12) 0.0390(6) Uani 1 1 d . . . . .
N3 N 0.5816(3) 0.86767(13) 0.21563(11) 0.0373(6) Uani 1 1 d . . . . .
N4 N 0.4111(3) 0.95363(13) 0.31226(12) 0.0443(7) Uani 1 1 d . . . . .
N5 N 0.3876(3) 0.74130(16) 0.01478(13) 0.0549(8) Uani 1 1 d D U . . .
N7 N 0.7948(3) 1.02139(16) 0.34609(14) 0.0623(9) Uani 1 1 d . . . . .
N8 N 0.7168(3) 1.08300(14) 0.21227(14) 0.0509(8) Uani 1 1 d . . . . .
C1 C 0.1652(3) 0.78454(19) 0.24822(17) 0.0499(9) Uani 1 1 d . . . . .
H1A H 0.120616 0.748082 0.220473 0.060 Uiso 1 1 calc R . . . .
H1B H 0.119266 0.828903 0.239190 0.060 Uiso 1 1 calc R . . . .
C2 C 0.1575(4) 0.76613(19) 0.32210(17) 0.0541(9) Uani 1 1 d . . . . .
H2A H 0.193934 0.804464 0.350530 0.065 Uiso 1 1 calc R . . . .
H2B H 0.066789 0.760148 0.332160 0.065 Uiso 1 1 calc R . . . .
C3 C 0.2300(4) 0.6999(2) 0.3385(2) 0.0669(12) Uani 1 1 d . . . . .
H3A H 0.185217 0.660021 0.315950 0.080 Uiso 1 1 calc R . . . .
H3B H 0.234236 0.691614 0.387785 0.080 Uiso 1 1 calc R . . . .
C4 C 0.3643(4) 0.7057(2) 0.3147(2) 0.0702(12) Uani 1 1 d . . . . .
H4A H 0.413223 0.740647 0.342370 0.084 Uiso 1 1 calc R . . . .
H4B H 0.408512 0.660377 0.320618 0.084 Uiso 1 1 calc R . . . .
C5 C 0.3609(4) 0.72682(18) 0.24119(18) 0.0548(10) Uani 1 1 d . . . . .
H5A H 0.449799 0.731429 0.227585 0.066 Uiso 1 1 calc R . . . .
H5B H 0.318976 0.689489 0.213459 0.066 Uiso 1 1 calc R . . . .
C6 C 0.1823(4) 0.9602(2) 0.14513(19) 0.0523(10) Uani 1 1 d . . . . .
C7 C 0.1242(4) 0.97864(19) 0.07509(18) 0.0572(10) Uani 1 1 d . . . . .
H7A H 0.117073 0.936159 0.046923 0.069 Uiso 1 1 calc R . . . .
H7B H 0.037167 0.997727 0.078719 0.069 Uiso 1 1 calc R . . . .
C8 C 0.2065(4) 1.03177(18) 0.04192(17) 0.0527(10) Uani 1 1 d . . . . .
H8A H 0.174420 1.038357 -0.005646 0.063 Uiso 1 1 calc R . . . .
H8B H 0.200849 1.076988 0.065394 0.063 Uiso 1 1 calc R . . . .
C9 C 0.3445(4) 1.0081(2) 0.04444(17) 0.0574(10) Uani 1 1 d . . . . .
H9A H 0.398825 1.046193 0.028687 0.069 Uiso 1 1 calc R . . . .
H9B H 0.352690 0.967820 0.014022 0.069 Uiso 1 1 calc R . . . .
C10 C 0.3897(3) 0.98777(17) 0.11612(16) 0.0471(9) Uani 1 1 d . . . . .
H10A H 0.479329 0.971398 0.116165 0.057 Uiso 1 1 calc R . . . .
H10B H 0.388897 1.029671 0.145066 0.057 Uiso 1 1 calc R . . . .
C11 C 0.5999(3) 0.83683(18) 0.14991(15) 0.0456(8) Uani 1 1 d . . . . .
H11A H 0.538039 0.858100 0.116163 0.055 Uiso 1 1 calc R . . . .
H11B H 0.580172 0.786541 0.151982 0.055 Uiso 1 1 calc R . . . .
C12 C 0.7335(3) 0.84547(19) 0.12600(16) 0.0480(8) Uani 1 1 d . . . . .
H12A H 0.739426 0.821195 0.082363 0.058 Uiso 1 1 calc R . . . .
H12B H 0.751015 0.895459 0.118922 0.058 Uiso 1 1 calc R . . . .
C13 C 0.8318(4) 0.8161(2) 0.17714(17) 0.0547(10) Uani 1 1 d . . . . .
H13A H 0.918678 0.828462 0.164263 0.066 Uiso 1 1 calc R . . . .
H13B H 0.824999 0.764748 0.177757 0.066 Uiso 1 1 calc R . . . .
C14 C 0.8113(3) 0.84492(19) 0.24753(16) 0.0506(9) Uani 1 1 d . . . . .
H14A H 0.868255 0.820343 0.281431 0.061 Uiso 1 1 calc R . . . .
H14B H 0.833713 0.894951 0.249161 0.061 Uiso 1 1 calc R . . . .
C15 C 0.6728(3) 0.83561(19) 0.26449(16) 0.0444(8) Uani 1 1 d . . . . .
C16 C 0.3567(5) 1.0228(2) 0.3134(2) 0.0664(12) Uani 1 1 d . . . . .
C17 C 0.2396(5) 1.0296(3) 0.3509(2) 0.0849(15) Uani 1 1 d . . . . .
H17A H 0.169843 1.001508 0.328527 0.102 Uiso 1 1 calc R . . . .
H17B H 0.211753 1.078784 0.350861 0.102 Uiso 1 1 calc R . . . .
C18 C 0.2659(5) 1.0046(2) 0.4236(2) 0.0927(17) Uani 1 1 d . . . . .
H18A H 0.185794 1.005339 0.447491 0.111 Uiso 1 1 calc R . . . .
H18B H 0.328479 1.035834 0.447828 0.111 Uiso 1 1 calc R . . . .
C19 C 0.3191(5) 0.9305(2) 0.4225(2) 0.0804(14) Uani 1 1 d . . . . .
H19A H 0.343564 0.914995 0.469095 0.096 Uiso 1 1 calc R . . . .
H19B H 0.252712 0.898406 0.402906 0.096 Uiso 1 1 calc R . . . .
C20 C 0.4328(4) 0.92874(19) 0.38148(16) 0.0567(10) Uani 1 1 d . . . . .
H20A H 0.501176 0.957274 0.404463 0.068 Uiso 1 1 calc R . . . .
H20B H 0.464385 0.880255 0.380197 0.068 Uiso 1 1 calc R . . . .
N6 N 0.1048(6) 0.7671(3) 0.0229(2) 0.0478(15) Uani 0.761(5) 1 d D U P A 1
C21 C 0.2866(4) 0.7024(3) -0.0256(2) 0.0504(13) Uani 0.761(5) 1 d D U P A 1
H21A H 0.266480 0.659111 -0.001430 0.061 Uiso 0.761(5) 1 calc R . P A 1
H21B H 0.319415 0.689122 -0.069404 0.061 Uiso 0.761(5) 1 calc R . P A 1
C22 C 0.1654(4) 0.7444(3) -0.0383(2) 0.0511(13) Uani 0.761(5) 1 d D U P A 1
H22A H 0.185359 0.786108 -0.064890 0.061 Uiso 0.761(5) 1 calc R . P A 1
H22B H 0.102937 0.716188 -0.066060 0.061 Uiso 0.761(5) 1 calc R . P A 1
C23 C 0.4885(8) 0.6904(5) 0.0324(6) 0.062(2) Uani 0.761(5) 1 d D U P A 1
H23A H 0.520868 0.671387 -0.008999 0.092 Uiso 0.761(5) 1 calc GR . P A 1
H23B H 0.453511 0.652659 0.058728 0.092 Uiso 0.761(5) 1 calc GR . P A 1
H23C H 0.558436 0.713184 0.059100 0.092 Uiso 0.761(5) 1 calc GR . P A 1
C24 C 0.4460(19) 0.7970(14) -0.0218(17) 0.065(3) Uani 0.761(5) 1 d D U P A 1
H24A H 0.519518 0.815543 0.005554 0.098 Uiso 0.761(5) 1 calc GR . P A 1
H24B H 0.383294 0.834077 -0.031209 0.098 Uiso 0.761(5) 1 calc GR . P A 1
H24C H 0.474764 0.778850 -0.064357 0.098 Uiso 0.761(5) 1 calc GR . P A 1
C25 C -0.0078(8) 0.8087(6) 0.0026(6) 0.0602(18) Uani 0.761(5) 1 d D U P A 1
H25A H -0.070367 0.779691 -0.023199 0.090 Uiso 0.761(5) 1 calc GR . P A 1
H25B H 0.017285 0.847732 -0.025357 0.090 Uiso 0.761(5) 1 calc GR . P A 1
H25C H -0.046000 0.826628 0.042928 0.090 Uiso 0.761(5) 1 calc GR . P A 1
C26 C 0.0687(8) 0.7075(5) 0.0638(5) 0.0658(19) Uani 0.761(5) 1 d D U P A 1
H26A H 0.023846 0.724149 0.102437 0.099 Uiso 0.761(5) 1 calc GR . P A 1
H26B H 0.145887 0.682151 0.079913 0.099 Uiso 0.761(5) 1 calc GR . P A 1
H26C H 0.012428 0.676524 0.036241 0.099 Uiso 0.761(5) 1 calc GR . P A 1
C27 C 0.8815(4) 1.0603(2) 0.30478(18) 0.0599(10) Uani 1 1 d . . . . .
H27A H 0.926891 1.026976 0.276743 0.072 Uiso 1 1 calc R . . . .
H27B H 0.946484 1.084089 0.334998 0.072 Uiso 1 1 calc R . . . .
C28 C 0.8162(4) 1.11245(19) 0.26021(18) 0.0565(10) Uani 1 1 d . . . . .
H28A H 0.880886 1.136448 0.234368 0.068 Uiso 1 1 calc R . . . .
H28B H 0.776318 1.147722 0.288460 0.068 Uiso 1 1 calc R . . . .
C29 C 0.8667(5) 0.9697(2) 0.3865(2) 0.0987(18) Uani 1 1 d . . . . .
H29A H 0.913937 0.939739 0.356891 0.148 Uiso 1 1 calc GR . . . .
H29B H 0.807575 0.941360 0.411161 0.148 Uiso 1 1 calc GR . . . .
H29C H 0.927117 0.993244 0.418672 0.148 Uiso 1 1 calc GR . . . .
C30 C 0.7287(5) 1.0679(3) 0.3913(2) 0.0879(15) Uani 1 1 d . . . . .
H30A H 0.792129 1.094143 0.419455 0.132 Uiso 1 1 calc GR . . . .
H30B H 0.675883 1.040194 0.420165 0.132 Uiso 1 1 calc GR . . . .
H30C H 0.674242 1.100279 0.364354 0.132 Uiso 1 1 calc GR . . . .
C31 C 0.6262(4) 1.13772(19) 0.1913(2) 0.0658(11) Uani 1 1 d . . . . .
H31A H 0.671594 1.175470 0.169855 0.099 Uiso 1 1 calc GR . . . .
H31B H 0.585846 1.155773 0.230871 0.099 Uiso 1 1 calc GR . . . .
H31C H 0.560459 1.118665 0.159130 0.099 Uiso 1 1 calc GR . . . .
C32 C 0.7747(4) 1.0542(2) 0.15382(18) 0.0667(11) Uani 1 1 d . . . . .
H32A H 0.708326 1.032678 0.123618 0.100 Uiso 1 1 calc GR . . . .
H32B H 0.838197 1.019022 0.168632 0.100 Uiso 1 1 calc GR . . . .
H32C H 0.816638 1.091450 0.129830 0.100 Uiso 1 1 calc GR . . . .
N6A N 0.113(2) 0.7461(11) 0.0368(10) 0.0478(15) Uani 0.239(5) 1 d D . P A 2
C21A C 0.2864(12) 0.7405(9) -0.0412(6) 0.0504(13) Uani 0.239(5) 1 d D . P A 2
H21C H 0.316405 0.715805 -0.080985 0.061 Uiso 0.239(5) 1 calc R . P A 2
H21D H 0.261526 0.788441 -0.054639 0.061 Uiso 0.239(5) 1 calc R . P A 2
C22A C 0.1752(15) 0.7024(8) -0.0130(7) 0.0511(13) Uani 0.239(5) 1 d D . P A 2
H22C H 0.111950 0.689990 -0.050301 0.061 Uiso 0.239(5) 1 calc R . P A 2
H22D H 0.206290 0.658735 0.008872 0.061 Uiso 0.239(5) 1 calc R . P A 2
C24A C 0.466(7) 0.794(5) -0.017(6) 0.065(3) Uani 0.239(5) 1 d D . P A 2
H24D H 0.503191 0.774156 -0.056587 0.098 Uiso 0.239(5) 1 calc GR . P A 2
H24E H 0.534690 0.809660 0.015454 0.098 Uiso 0.239(5) 1 calc GR . P A 2
H24F H 0.412122 0.834059 -0.030855 0.098 Uiso 0.239(5) 1 calc GR . P A 2
C23A C 0.458(3) 0.6809(16) 0.044(2) 0.062(2) Uani 0.239(5) 1 d D . P A 2
H23D H 0.499637 0.656200 0.008263 0.092 Uiso 0.239(5) 1 calc GR . P A 2
H23E H 0.397741 0.649487 0.064537 0.092 Uiso 0.239(5) 1 calc GR . P A 2
H23F H 0.522425 0.696769 0.078366 0.092 Uiso 0.239(5) 1 calc GR . P A 2
C25A C 0.026(4) 0.797(2) 0.003(2) 0.0602(18) Uani 0.239(5) 1 d D . P A 2
H25D H -0.038968 0.772852 -0.025956 0.090 Uiso 0.239(5) 1 calc GR . P A 2
H25E H 0.075187 0.828231 -0.025055 0.090 Uiso 0.239(5) 1 calc GR . P A 2
H25F H -0.015512 0.824720 0.036644 0.090 Uiso 0.239(5) 1 calc GR . P A 2
C26A C 0.025(3) 0.6999(19) 0.0712(19) 0.0658(19) Uani 0.239(5) 1 d D . P A 2
H26D H -0.022488 0.727226 0.102939 0.099 Uiso 0.239(5) 1 calc GR . P A 2
H26E H 0.074170 0.663594 0.095731 0.099 Uiso 0.239(5) 1 calc GR . P A 2
H26F H -0.035424 0.678427 0.037580 0.099 Uiso 0.239(5) 1 calc GR . P A 2
H6A H 0.183(4) 1.0049(19) 0.1753(18) 0.067(12) Uiso 1 1 d . . . . .
H6B H 0.135(3) 0.9241(18) 0.1630(17) 0.055(10) Uiso 1 1 d . . . . .
H15A H 0.654(3) 0.8577(14) 0.3120(14) 0.035(8) Uiso 1 1 d . . . . .
H15B H 0.656(3) 0.7834(18) 0.2693(15) 0.049(9) Uiso 1 1 d . . . . .
H16A H 0.401(3) 1.0605(19) 0.3491(18) 0.068(11) Uiso 1 1 d . . . . .
H16B H 0.334(4) 1.0372(19) 0.2630(19) 0.075(12) Uiso 1 1 d . . . . .

loop_
_atom_site_aniso_label
_atom_site_aniso_U_11
_atom_site_aniso_U_22
_atom_site_aniso_U_33
_atom_site_aniso_U_23
_atom_site_aniso_U_13
_atom_site_aniso_U_12
Mg1 0.0396(7) 0.0407(6) 0.0317(5) 0.0016(4) 0.0031(4) 0.0033(5)
Na1 0.0512(9) 0.0439(7) 0.0352(6) -0.0021(5) 0.0023(5) -0.0011(6)
Na2 0.0567(9) 0.0430(7) 0.0395(7) -0.0020(5) 0.0051(6) -0.0088(6)
N1 0.0422(17) 0.0417(15) 0.0393(14) 0.0103(12) 0.0058(12) 0.0011(13)
N2 0.0370(16) 0.0423(15) 0.0376(14) 0.0048(11) 0.0023(11) 0.0031(13)
N3 0.0400(16) 0.0404(15) 0.0316(13) -0.0019(11) 0.0021(11) 0.0041(12)
N4 0.0529(19) 0.0474(16) 0.0325(14) 0.0017(12) 0.0032(12) 0.0126(14)
N5 0.052(2) 0.072(2) 0.0406(16) -0.0148(14) 0.0000(13) 0.0037(16)
N7 0.080(3) 0.062(2) 0.0437(17) 0.0020(15) -0.0024(16) -0.0261(19)
N8 0.053(2) 0.0468(17) 0.0521(17) 0.0044(14) -0.0015(14) -0.0081(15)
C1 0.045(2) 0.052(2) 0.053(2) 0.0157(17) 0.0028(16) -0.0010(17)
C2 0.051(2) 0.060(2) 0.053(2) 0.0101(17) 0.0129(17) -0.0023(19)
C3 0.058(3) 0.072(3) 0.070(3) 0.036(2) 0.004(2) -0.001(2)
C4 0.044(2) 0.071(3) 0.096(3) 0.042(2) 0.004(2) 0.009(2)
C5 0.050(2) 0.048(2) 0.068(2) 0.0005(18) 0.0148(18) 0.0010(18)
C6 0.044(2) 0.059(2) 0.055(2) 0.014(2) 0.0074(17) 0.005(2)
C7 0.046(2) 0.054(2) 0.070(2) 0.0090(19) -0.0104(18) 0.0032(18)
C8 0.066(3) 0.049(2) 0.0417(18) 0.0106(16) -0.0083(17) 0.0047(19)
C9 0.065(3) 0.060(2) 0.047(2) 0.0144(17) 0.0082(18) 0.005(2)
C10 0.042(2) 0.048(2) 0.050(2) 0.0111(16) -0.0014(15) -0.0032(17)
C11 0.044(2) 0.049(2) 0.0436(18) -0.0075(15) 0.0014(15) -0.0005(17)
C12 0.046(2) 0.056(2) 0.0428(18) -0.0058(16) 0.0056(15) 0.0013(18)
C13 0.044(2) 0.063(2) 0.057(2) -0.0017(18) 0.0052(17) 0.0106(19)
C14 0.044(2) 0.062(2) 0.0449(19) 0.0058(17) -0.0021(15) 0.0121(19)
C15 0.050(2) 0.043(2) 0.0406(19) 0.0036(15) 0.0037(15) 0.0068(17)
C16 0.102(4) 0.057(3) 0.040(2) 0.0014(19) 0.007(2) 0.028(2)
C17 0.094(4) 0.092(3) 0.070(3) 0.007(2) 0.018(2) 0.041(3)
C18 0.130(5) 0.087(3) 0.066(3) 0.007(2) 0.047(3) 0.042(3)
C19 0.116(4) 0.074(3) 0.054(2) 0.007(2) 0.030(2) 0.000(3)
C20 0.072(3) 0.059(2) 0.0401(18) 0.0034(16) 0.0090(18) 0.018(2)
N6 0.047(2) 0.057(4) 0.040(3) -0.006(2) 0.001(2) 0.001(3)
C21 0.064(3) 0.049(3) 0.038(2) -0.010(2) 0.001(2) 0.003(3)
C22 0.053(3) 0.063(3) 0.037(3) -0.014(2) -0.002(2) -0.006(3)
C23 0.068(5) 0.057(3) 0.060(5) -0.008(2) 0.005(4) 0.004(4)
C24 0.083(7) 0.071(3) 0.042(5) -0.010(2) 0.002(6) 0.013(5)
C25 0.043(6) 0.083(5) 0.053(2) -0.001(3) -0.003(4) 0.002(3)
C26 0.068(6) 0.060(4) 0.069(4) -0.009(3) 0.007(4) -0.017(5)
C27 0.062(3) 0.066(2) 0.051(2) -0.0027(19) -0.0011(18) -0.010(2)
C28 0.052(2) 0.052(2) 0.066(2) 0.0000(18) 0.0062(18) -0.0105(19)
C29 0.144(5) 0.082(3) 0.064(3) 0.018(2) -0.037(3) -0.023(3)
C30 0.097(4) 0.111(4) 0.057(3) -0.024(3) 0.019(2) -0.045(3)
C31 0.064(3) 0.054(2) 0.077(3) 0.015(2) -0.008(2) -0.005(2)
C32 0.083(3) 0.062(3) 0.056(2) 0.007(2) 0.012(2) -0.004(2)
N6A 0.047(2) 0.057(4) 0.040(3) -0.006(2) 0.001(2) 0.001(3)
C21A 0.064(3) 0.049(3) 0.038(2) -0.010(2) 0.001(2) 0.003(3)
C22A 0.053(3) 0.063(3) 0.037(3) -0.014(2) -0.002(2) -0.006(3)
C24A 0.083(7) 0.071(3) 0.042(5) -0.010(2) 0.002(6) 0.013(5)
C23A 0.068(5) 0.057(3) 0.060(5) -0.008(2) 0.005(4) 0.004(4)
C25A 0.043(6) 0.083(5) 0.053(2) -0.001(3) -0.003(4) 0.002(3)
C26A 0.068(6) 0.060(4) 0.069(4) -0.009(3) 0.007(4) -0.017(5)

loop_
_atom_type_symbol
_atom_type_description
_atom_type_scat_dispersion_real
_atom_type_scat_dispersion_imag
_atom_type_scat_source
Mg Mg 0.0486 0.0363 'International Tables Vol C Tables 4.2.6.8 and 6.1.1.4'
Na Na 0.0362 0.0249 'International Tables Vol C Tables 4.2.6.8 and 6.1.1.4'
N N 0.0061 0.0033 'International Tables Vol C Tables 4.2.6.8 and 6.1.1.4'
C C 0.0033 0.0016 'International Tables Vol C Tables 4.2.6.8 and 6.1.1.4'
H H 0.0000 0.0000 'International Tables Vol C Tables 4.2.6.8 and 6.1.1.4'

loop_
_geom_angle_atom_site_label_1
_geom_angle_atom_site_label_2
_geom_angle_atom_site_label_3
_geom_angle
Na2 Mg1 Na1 134.24(5)
N1 Mg1 Na1 53.34(7)
N1 Mg1 Na2 156.14(9)
N1 Mg1 N2 100.89(11)
N1 Mg1 N3 108.71(11)
N2 Mg1 Na1 53.75(8)
N2 Mg1 Na2 98.65(9)
N3 Mg1 Na1 96.09(8)
N3 Mg1 Na2 52.43(8)
N3 Mg1 N2 105.07(11)
N4 Mg1 Na1 160.88(9)
N4 Mg1 Na2 53.69(9)
N4 Mg1 N1 128.67(12)
N4 Mg1 N2 111.55(11)
N4 Mg1 N3 100.10(11)
Mg1 Na1 C6 59.84(7)
N1 Na1 Mg1 42.89(7)
N1 Na1 N2 81.83(9)
N1 Na1 N5 126.47(10)
N1 Na1 C6 85.01(10)
N1 Na1 N6 124.32(14)
N1 Na1 N6A 115.8(5)
N2 Na1 Mg1 43.30(6)
N2 Na1 N5 132.17(11)
N2 Na1 C6 27.45(10)
N2 Na1 N6 127.98(13)
N2 Na1 N6A 137.4(5)
N5 Na1 Mg1 132.01(8)
N5 Na1 C6 145.62(11)
N6 Na1 Mg1 156.12(12)
N6 Na1 N5 71.55(13)
N6 Na1 C6 103.90(13)
N6A Na1 Mg1 154.1(4)
N6A Na1 N5 69.9(4)
N6A Na1 C6 111.7(4)
Mg1 Na2 C16 62.24(9)
Mg1 Na2 H15A 67.8(6)
N3 Na2 Mg1 43.48(7)
N3 Na2 N4 81.93(10)
N3 Na2 N7 128.07(11)
N3 Na2 N8 126.86(10)
N3 Na2 C15 30.51(9)
N3 Na2 C16 105.46(12)
N3 Na2 H15A 47.8(6)
N4 Na2 Mg1 42.75(7)
N4 Na2 N7 116.70(10)
N4 Na2 N8 137.83(11)
N4 Na2 C15 89.06(10)
N4 Na2 C16 28.10(10)
N4 Na2 H15A 77.6(7)
N7 Na2 Mg1 149.30(8)
N7 Na2 C15 98.43(11)
N7 Na2 C16 110.81(12)
N7 Na2 H15A 87.1(6)
N8 Na2 Mg1 138.13(8)
N8 Na2 N7 72.45(10)
N8 Na2 C15 131.98(12)
N8 Na2 C16 109.95(12)
N8 Na2 H15A 144.1(7)
C15 Na2 Mg1 64.50(8)
C15 Na2 C16 117.10(12)
C15 Na2 H15A 21.8(6)
C16 Na2 H15A 104.8(7)
Mg1 N1 Na1 83.77(9)
C1 N1 Mg1 121.9(2)
C1 N1 Na1 108.09(19)
C1 N1 C5 108.4(3)
C5 N1 Mg1 120.7(2)
C5 N1 Na1 109.7(2)
Mg1 N2 Na1 82.95(9)
C6 N2 Mg1 117.7(2)
C6 N2 Na1 102.0(2)
C10 N2 Mg1 117.6(2)
C10 N2 Na1 127.7(2)
C10 N2 C6 107.4(3)
Mg1 N3 Na2 84.09(10)
C11 N3 Mg1 113.37(19)
C11 N3 Na2 135.0(2)
C15 N3 Mg1 123.9(2)
C15 N3 Na2 92.66(18)
C15 N3 C11 107.8(2)
Mg1 N4 Na2 83.56(10)
C16 N4 Mg1 125.2(2)
C16 N4 Na2 99.4(2)
C16 N4 C20 108.9(3)
C20 N4 Mg1 121.2(2)
C20 N4 Na2 110.6(2)
C21 N5 Na1 109.0(2)
C23 N5 Na1 121.9(5)
C23 N5 C21 105.6(6)
C24 N5 Na1 99.6(16)
C24 N5 C21 114.2(13)
C24 N5 C23 106.9(11)
C21A N5 Na1 102.2(7)
C24A N5 Na1 102(5)
C24A N5 C21A 94(4)
C23A N5 Na1 112.1(17)
C23A N5 C21A 127(2)
C23A N5 C24A 116(4)
C27 N7 Na2 105.2(2)
C27 N7 C30 111.4(3)
C29 N7 Na2 118.8(2)
C29 N7 C27 109.8(4)
C29 N7 C30 109.0(3)
C30 N7 Na2 102.4(3)
C28 N8 Na2 109.9(2)
C31 N8 Na2 113.2(2)
C31 N8 C28 109.0(3)
C32 N8 Na2 104.2(2)
C32 N8 C28 110.3(3)
C32 N8 C31 110.1(3)
N1 C1 H1A 108.7
N1 C1 H1B 108.7
N1 C1 C2 114.3(3)
H1A C1 H1B 107.6
C2 C1 H1A 108.7
C2 C1 H1B 108.7
C1 C2 H2A 109.6
C1 C2 H2B 109.6
H2A C2 H2B 108.1
C3 C2 C1 110.4(3)
C3 C2 H2A 109.6
C3 C2 H2B 109.6
C2 C3 H3A 109.8
C2 C3 H3B 109.8
C2 C3 C4 109.6(3)
H3A C3 H3B 108.2
C4 C3 H3A 109.8
C4 C3 H3B 109.8
C3 C4 H4A 109.5
C3 C4 H4B 109.5
H4A C4 H4B 108.0
C5 C4 C3 110.9(3)
C5 C4 H4A 109.5
C5 C4 H4B 109.5
N1 C5 C4 113.4(3)
N1 C5 H5A 108.9
N1 C5 H5B 108.9
C4 C5 H5A 108.9
C4 C5 H5B 108.9
H5A C5 H5B 107.7
Na1 C6 H6A 153.4(19)
Na1 C6 H6B 68(2)
N2 C6 Na1 50.57(17)
N2 C6 C7 113.6(3)
N2 C6 H6A 108(2)
N2 C6 H6B 106(2)
C7 C6 Na1 95.9(2)
C7 C6 H6A 108.5(19)
C7 C6 H6B 109(2)
H6A C6 H6B 112(3)
C6 C7 H7A 109.6
C6 C7 H7B 109.6
H7A C7 H7B 108.1
C8 C7 C6 110.5(3)
C8 C7 H7A 109.6
C8 C7 H7B 109.6
C7 C8 H8A 109.5
C7 C8 H8B 109.5
H8A C8 H8B 108.1
C9 C8 C7 110.6(3)
C9 C8 H8A 109.5
C9 C8 H8B 109.5
C8 C9 H9A 109.6
C8 C9 H9B 109.6
C8 C9 C10 110.3(3)
H9A C9 H9B 108.1
C10 C9 H9A 109.6
C10 C9 H9B 109.6
N2 C10 C9 114.4(3)
N2 C10 H10A 108.7
N2 C10 H10B 108.7
C9 C10 H10A 108.7
C9 C10 H10B 108.7
H10A C10 H10B 107.6
N3 C11 H11A 108.6
N3 C11 H11B 108.6
N3 C11 C12 114.5(3)
H11A C11 H11B 107.6
C12 C11 H11A 108.6
C12 C11 H11B 108.6
C11 C12 H12A 109.5
C11 C12 H12B 109.5
H12A C12 H12B 108.1
C13 C12 C11 110.6(3)
C13 C12 H12A 109.5
C13 C12 H12B 109.5
C12 C13 H13A 109.6
C12 C13 H13B 109.6
C12 C13 C14 110.4(3)
H13A C13 H13B 108.1
C14 C13 H13A 109.6
C14 C13 H13B 109.6
C13 C14 H14A 109.5
C13 C14 H14B 109.5
H14A C14 H14B 108.1
C15 C14 C13 110.6(3)
C15 C14 H14A 109.5
C15 C14 H14B 109.5
Na2 C15 H15A 63.8(15)
Na2 C15 H15B 156.9(19)
N3 C15 Na2 56.83(15)
N3 C15 C14 113.4(3)
N3 C15 H15A 105.8(15)
N3 C15 H15B 111.7(17)
C14 C15 Na2 95.4(2)
C14 C15 H15A 112.4(15)
C14 C15 H15B 107.7(19)
H15A C15 H15B 105(2)
Na2 C16 H16A 92(2)
Na2 C16 H16B 85(2)
N4 C16 Na2 52.54(19)
N4 C16 C17 115.4(4)
N4 C16 H16A 118.0(19)
N4 C16 H16B 107(2)
C17 C16 Na2 165.1(3)
C17 C16 H16A 87(2)
C17 C16 H16B 108(2)
H16A C16 H16B 120(3)
C16 C17 H17A 109.6
C16 C17 H17B 109.6
C16 C17 C18 110.1(4)
H17A C17 H17B 108.2
C18 C17 H17A 109.6
C18 C17 H17B 109.6
C17 C18 H18A 109.9
C17 C18 H18B 109.9
C17 C18 C19 108.7(3)
H18A C18 H18B 108.3
C19 C18 H18A 109.9
C19 C18 H18B 109.9
C18 C19 H19A 109.8
C18 C19 H19B 109.8
H19A C19 H19B 108.2
C20 C19 C18 109.5(3)
C20 C19 H19A 109.8
C20 C19 H19B 109.8
N4 C20 C19 115.3(3)
N4 C20 H20A 108.4
N4 C20 H20B 108.4
C19 C20 H20A 108.4
C19 C20 H20B 108.4
H20A C20 H20B 107.5
C22 N6 Na1 107.8(4)
C25 N6 Na1 121.4(6)
C25 N6 C22 108.6(6)
C25 N6 C26 110.3(7)
C26 N6 Na1 96.8(5)
C26 N6 C22 111.4(6)
N5 C21 H21A 109.1
N5 C21 H21B 109.1
N5 C21 C22 112.4(4)
H21A C21 H21B 107.8
C22 C21 H21A 109.1
C22 C21 H21B 109.1
N6 C22 C21 115.0(4)
N6 C22 H22A 108.5
N6 C22 H22B 108.5
C21 C22 H22A 108.5
C21 C22 H22B 108.5
H22A C22 H22B 107.5
N5 C23 H23A 109.5
N5 C23 H23B 109.5
N5 C23 H23C 109.5
H23A C23 H23B 109.5
H23A C23 H23C 109.5
H23B C23 H23C 109.5
N5 C24 H24A 109.5
N5 C24 H24B 109.5
N5 C24 H24C 109.5
H24A C24 H24B 109.5
H24A C24 H24C 109.5
H24B C24 H24C 109.5
N6 C25 H25A 109.5
N6 C25 H25B 109.5
N6 C25 H25C 109.5
H25A C25 H25B 109.5
H25A C25 H25C 109.5
H25B C25 H25C 109.5
N6 C26 H26A 109.5
N6 C26 H26B 109.5
N6 C26 H26C 109.5
H26A C26 H26B 109.5
H26A C26 H26C 109.5
H26B C26 H26C 109.5
N7 C27 H27A 108.8
N7 C27 H27B 108.8
N7 C27 C28 113.7(3)
H27A C27 H27B 107.7
C28 C27 H27A 108.8
C28 C27 H27B 108.8
N8 C28 H28A 108.8
N8 C28 H28B 108.8
C27 C28 N8 113.9(3)
C27 C28 H28A 108.8
C27 C28 H28B 108.8
H28A C28 H28B 107.7
N7 C29 H29A 109.5
N7 C29 H29B 109.5
N7 C29 H29C 109.5
H29A C29 H29B 109.5
H29A C29 H29C 109.5
H29B C29 H29C 109.5
N7 C30 H30A 109.5
N7 C30 H30B 109.5
N7 C30 H30C 109.5
H30A C30 H30B 109.5
H30A C30 H30C 109.5
H30B C30 H30C 109.5
N8 C31 H31A 109.5
N8 C31 H31B 109.5
N8 C31 H31C 109.5
H31A C31 H31B 109.5
H31A C31 H31C 109.5
H31B C31 H31C 109.5
N8 C32 H32A 109.5
N8 C32 H32B 109.5
N8 C32 H32C 109.5
H32A C32 H32B 109.5
H32A C32 H32C 109.5
H32B C32 H32C 109.5
C22A N6A Na1 109.6(13)
C25A N6A Na1 107(2)
C25A N6A C22A 111(2)
C25A N6A C26A 103(3)
C26A N6A Na1 120(2)
C26A N6A C22A 106(2)
N5 C21A H21C 110.8
N5 C21A H21D 110.8
N5 C21A C22A 104.9(10)
H21C C21A H21D 108.8
C22A C21A H21C 110.8
C22A C21A H21D 110.8
N6A C22A C21A 110.8(15)
N6A C22A H22C 109.5
N6A C22A H22D 109.5
C21A C22A H22C 109.5
C21A C22A H22D 109.5
H22C C22A H22D 108.1
N5 C24A H24D 109.5
N5 C24A H24E 109.5
N5 C24A H24F 109.5
H24D C24A H24E 109.5
H24D C24A H24F 109.5
H24E C24A H24F 109.5
N5 C23A H23D 109.5
N5 C23A H23E 109.5
N5 C23A H23F 109.5
H23D C23A H23E 109.5
H23D C23A H23F 109.5
H23E C23A H23F 109.5
N6A C25A H25D 109.5
N6A C25A H25E 109.5
N6A C25A H25F 109.5
H25D C25A H25E 109.5
H25D C25A H25F 109.5
H25E C25A H25F 109.5
N6A C26A H26D 109.5
N6A C26A H26E 109.5
N6A C26A H26F 109.5
H26D C26A H26E 109.5
H26D C26A H26F 109.5
H26E C26A H26F 109.5

loop_
_geom_bond_atom_site_label_1
_geom_bond_atom_site_label_2
_geom_bond_distance
Mg1 Na1 3.0211(15)
Mg1 Na2 3.0076(17)
Mg1 N1 2.068(3)
Mg1 N2 2.088(3)
Mg1 N3 2.081(3)
Mg1 N4 2.055(3)
Na1 N1 2.438(3)
Na1 N2 2.455(3)
Na1 N5 2.599(3)
Na1 C6 3.109(5)
Na1 N6 2.564(6)
Na1 N6A 2.53(3)
Na2 N3 2.396(3)
Na2 N4 2.439(3)
Na2 N7 2.538(3)
Na2 N8 2.497(3)
Na2 C15 2.860(4)
Na2 C16 3.032(5)
Na2 H15A 2.57(3)
N1 C1 1.444(4)
N1 C5 1.446(4)
N2 C6 1.465(4)
N2 C10 1.444(4)
N3 C11 1.458(4)
N3 C15 1.454(4)
N4 C16 1.447(4)
N4 C20 1.460(4)
N5 C21 1.488(5)
N5 C23 1.465(6)
N5 C24 1.451(6)
N5 C21A 1.486(9)
N5 C24A 1.474(10)
N5 C23A 1.472(10)
N7 C27 1.468(5)
N7 C29 1.456(5)
N7 C30 1.471(5)
N8 C28 1.477(4)
N8 C31 1.459(4)
N8 C32 1.454(5)
C1 H1A 0.9900
C1 H1B 0.9900
C1 C2 1.517(4)
C2 H2A 0.9900
C2 H2B 0.9900
C2 C3 1.508(5)
C3 H3A 0.9900
C3 H3B 0.9900
C3 C4 1.518(5)
C4 H4A 0.9900
C4 H4B 0.9900
C4 C5 1.513(5)
C5 H5A 0.9900
C5 H5B 0.9900
C6 C7 1.524(5)
C6 H6A 1.05(4)
C6 H6B 0.94(4)
C7 H7A 0.9900
C7 H7B 0.9900
C7 C8 1.515(5)
C8 H8A 0.9900
C8 H8B 0.9900
C8 C9 1.513(5)
C9 H9A 0.9900
C9 H9B 0.9900
C9 C10 1.522(4)
C10 H10A 0.9900
C10 H10B 0.9900
C11 H11A 0.9900
C11 H11B 0.9900
C11 C12 1.516(5)
C12 H12A 0.9900
C12 H12B 0.9900
C12 C13 1.508(4)
C13 H13A 0.9900
C13 H13B 0.9900
C13 C14 1.532(5)
C14 H14A 0.9900
C14 H14B 0.9900
C14 C15 1.522(5)
C15 H15A 1.06(3)
C15 H15B 1.02(3)
C16 C17 1.483(6)
C16 H16A 1.09(4)
C16 H16B 1.05(4)
C17 H17A 0.9900
C17 H17B 0.9900
C17 C18 1.530(6)
C18 H18A 0.9900
C18 H18B 0.9900
C18 C19 1.531(5)
C19 H19A 0.9900
C19 H19B 0.9900
C19 C20 1.486(5)
C20 H20A 0.9900
C20 H20B 0.9900
N6 C22 1.473(5)
N6 C25 1.460(6)
N6 C26 1.468(6)
C21 H21A 0.9900
C21 H21B 0.9900
C21 C22 1.512(6)
C22 H22A 0.9900
C22 H22B 0.9900
C23 H23A 0.9800
C23 H23B 0.9800
C23 H23C 0.9800
C24 H24A 0.9800
C24 H24B 0.9800
C24 H24C 0.9800
C25 H25A 0.9800
C25 H25B 0.9800
C25 H25C 0.9800
C26 H26A 0.9800
C26 H26B 0.9800
C26 H26C 0.9800
C27 H27A 0.9900
C27 H27B 0.9900
C27 C28 1.476(5)
C28 H28A 0.9900
C28 H28B 0.9900
C29 H29A 0.9800
C29 H29B 0.9800
C29 H29C 0.9800
C30 H30A 0.9800
C30 H30B 0.9800
C30 H30C 0.9800
C31 H31A 0.9800
C31 H31B 0.9800
C31 H31C 0.9800
C32 H32A 0.9800
C32 H32B 0.9800
C32 H32C 0.9800
N6A C22A 1.482(10)
N6A C25A 1.473(10)
N6A C26A 1.479(10)
C21A H21C 0.9900
C21A H21D 0.9900
C21A C22A 1.514(10)
C22A H22C 0.9900
C22A H22D 0.9900
C24A H24D 0.9800
C24A H24E 0.9800
C24A H24F 0.9800
C23A H23D 0.9800
C23A H23E 0.9800
C23A H23F 0.9800
C25A H25D 0.9800
C25A H25E 0.9800
C25A H25F 0.9800
C26A H26D 0.9800
C26A H26E 0.9800
C26A H26F 0.9800

loop_
_geom_torsion_atom_site_label_1
_geom_torsion_atom_site_label_2
_geom_torsion_atom_site_label_3
_geom_torsion_atom_site_label_4
_geom_torsion
Mg1 N1 C1 C2 -89.4(3)
Mg1 N1 C5 C4 90.0(3)
Mg1 N2 C6 Na1 -88.27(19)
Mg1 N2 C6 C7 -165.9(3)
Mg1 N2 C10 C9 165.5(2)
Mg1 N3 C11 C12 160.3(2)
Mg1 N3 C15 Na2 -84.67(18)
Mg1 N3 C15 C14 -165.4(2)
Mg1 N4 C16 Na2 -88.7(2)
Mg1 N4 C16 C17 101.5(4)
Mg1 N4 C20 C19 -102.4(3)
Na1 N1 C1 C2 176.7(2)
Na1 N1 C5 C4 -175.5(2)
Na1 N2 C6 C7 -77.6(3)
Na1 N2 C10 C9 62.3(4)
Na1 N5 C21 C22 38.0(5)
Na1 N5 C21A C22A -63.1(12)
Na1 C6 C7 C8 -105.9(3)
Na1 N6 C22 C21 44.9(5)
Na1 N6A C22A C21A -38.0(17)
Na2 N3 C11 C12 54.4(4)
Na2 N3 C15 C14 -80.8(3)
Na2 N4 C16 C17 -169.8(3)
Na2 N4 C20 C19 162.6(3)
Na2 N7 C27 C28 49.1(3)
Na2 N8 C28 C27 32.5(4)
Na2 C16 C17 C18 23.5(16)
N1 C1 C2 C3 -56.6(4)
N2 C6 C7 C8 -56.6(5)
N3 C11 C12 C13 56.3(4)
N4 C16 C17 C18 56.6(5)
N5 C21 C22 N6 -59.5(7)
N5 C21A C22A N6A 72.4(19)
N7 C27 C28 N8 -58.8(4)
C1 N1 C5 C4 -57.7(4)
C1 C2 C3 C4 51.9(4)
C2 C3 C4 C5 -52.6(5)
C3 C4 C5 N1 57.1(4)
C5 N1 C1 C2 57.8(4)
C6 N2 C10 C9 -58.9(4)
C6 C7 C8 C9 51.4(4)
C7 C8 C9 C10 -51.1(4)
C8 C9 C10 N2 56.9(4)
C10 N2 C6 Na1 136.2(3)
C10 N2 C6 C7 58.6(4)
C11 N3 C15 Na2 139.4(3)
C11 N3 C15 C14 58.6(4)
C11 C12 C13 C14 -50.7(4)
C12 C13 C14 C15 51.2(4)
C13 C14 C15 Na2 -112.9(3)
C13 C14 C15 N3 -56.8(4)
C15 N3 C11 C12 -58.6(4)
C16 N4 C20 C19 54.4(4)
C16 C17 C18 C19 -54.7(6)
C17 C18 C19 C20 54.6(5)
C18 C19 C20 N4 -56.6(5)
C20 N4 C16 Na2 115.7(3)
C20 N4 C16 C17 -54.1(5)
C23 N5 C21 C22 170.6(5)
C24 N5 C21 C22 -72.3(15)
C25 N6 C22 C21 178.2(7)
C26 N6 C22 C21 -60.1(8)
C29 N7 C27 C28 178.0(3)
C30 N7 C27 C28 -61.2(4)
C31 N8 C28 C27 157.1(3)
C32 N8 C28 C27 -81.8(4)
C24A N5 C21A C22A -166(5)
C23A N5 C21A C22A 67(2)
C25A N6A C22A C21A 80(3)
C26A N6A C22A C21A -169(2)
